data_7039933
loop_
_publ_author_name
'Brady, Michael'
'Piombo, Sebastian D.'
'Hu, Chunhua'
'Buccella, Daniela'

_publ_section_title
;
 Structural and spectroscopic insight into the metal binding properties of
 the o-aminophenol-N,N,O-triacetic acid (APTRA) chelator: implications for
 design of metal indicators.
;
_journal_issue 31
_journal_name_full 'Dalton transactions (Cambridge, England : 2003)'
_journal_page_first 12458
_journal_page_last 12464
_journal_paper_doi 10.1039/c6dt01557c
_journal_volume 45
_journal_year 2016
_chemical_formula_sum 'C12 H22 Ca2 Cl N O13'
_chemical_formula_weight 503.91
_space_group_crystal_system triclinic
_space_group_IT_number 2
_space_group_name_Hall '-P 1'
_space_group_name_H-M_alt 'P -1'
_symmetry_space_group_name_Hall '-P 1'
_symmetry_space_group_name_H-M 'P -1'
_atom_sites_solution_hydrogens mixed
_audit_creation_method SHELXL-2014/7
_audit_update_record
;
2016-04-15 deposited with the CCDC.
2016-07-05 downloaded from the CCDC.
;
_cell_angle_alpha 108.3734(10)
_cell_angle_beta 104.9899(10)
_cell_angle_gamma 96.6152(11)
_cell_formula_units_Z 2
_cell_length_a 8.4079(5)
_cell_length_b 11.2214(7)
_cell_length_c 12.0301(8)
_cell_measurement_reflns_used 3202
_cell_measurement_temperature 100(2)
_cell_measurement_theta_max 27.23
_cell_measurement_theta_min 2.57
_cell_volume 1016.26(11)
_computing_cell_refinement 'Bruker SAINT'
_computing_data_collection 'Bruker APEX2'
_computing_data_reduction 'Bruker SAINT'
_computing_structure_refinement 'SHELXL-2014/7 (Sheldrick, 2014)'
_computing_structure_solution 'SHELXT (Sheldrick 2014)'
_diffrn_ambient_temperature 100(2)
_diffrn_measured_fraction_theta_full 1.000
_diffrn_measured_fraction_theta_max 0.999
_diffrn_measurement_device_type 'Bruker APEX-II CCD'
_diffrn_measurement_method '\w scans'
_diffrn_radiation_monochromator graphite
_diffrn_radiation_source 'sealed tube'
_diffrn_radiation_type MoK\a
_diffrn_radiation_wavelength 0.71073
_diffrn_reflns_av_R_equivalents 0.0479
_diffrn_reflns_av_unetI/netI 0.0577
_diffrn_reflns_Laue_measured_fraction_full 1.000
_diffrn_reflns_Laue_measured_fraction_max 0.999
_diffrn_reflns_limit_h_max 11
_diffrn_reflns_limit_h_min -11
_diffrn_reflns_limit_k_max 14
_diffrn_reflns_limit_k_min -14
_diffrn_reflns_limit_l_max 16
_diffrn_reflns_limit_l_min -16
_diffrn_reflns_number 15949
_diffrn_reflns_point_group_measured_fraction_full 1.000
_diffrn_reflns_point_group_measured_fraction_max 0.999
_diffrn_reflns_theta_full 25.242
_diffrn_reflns_theta_max 28.283
_diffrn_reflns_theta_min 1.878
_exptl_absorpt_coefficient_mu 0.758
_exptl_absorpt_correction_T_max 0.7457
_exptl_absorpt_correction_T_min 0.6428
_exptl_absorpt_correction_type multi-scan
_exptl_absorpt_process_details SADABS
_exptl_crystal_colour colourless
_exptl_crystal_density_diffrn 1.647
_exptl_crystal_description plate
_exptl_crystal_F_000 524
_exptl_crystal_size_max 0.270
_exptl_crystal_size_mid 0.100
_exptl_crystal_size_min 0.015
_refine_diff_density_max 0.593
_refine_diff_density_min -0.319
_refine_diff_density_rms 0.084
_refine_ls_extinction_method none
_refine_ls_goodness_of_fit_ref 1.020
_refine_ls_hydrogen_treatment mixed
_refine_ls_matrix_type full
_refine_ls_number_parameters 298
_refine_ls_number_reflns 5031
_refine_ls_number_restraints 13
_refine_ls_restrained_S_all 1.019
_refine_ls_R_factor_all 0.0640
_refine_ls_R_factor_gt 0.0435
_refine_ls_shift/su_max 0.000
_refine_ls_shift/su_mean 0.000
_refine_ls_structure_factor_coef Fsqd
_refine_ls_weighting_details 'w=1/[\s^2^(Fo^2^)+(0.0517P)^2^+0.0676P] where P=(Fo^2^+2Fc^2^)/3'
_refine_ls_weighting_scheme calc
_refine_ls_wR_factor_gt 0.0983
_refine_ls_wR_factor_ref 0.1057
_reflns_Friedel_coverage 0.000
_reflns_number_gt 3777
_reflns_number_total 5031
_reflns_threshold_expression 'I > 2\s(I)'
_cod_data_source_file c6dt01557c2.cif
_cod_data_source_block 16dab01b
_cod_depositor_comments 'Adding full bibliography for 7039931--7039934.cif.'
_cod_database_code 7039933
_shelx_shelxl_version_number 2014/7
_shelx_space_group_comment
;
The symmetry employed for this shelxl refinement is uniquely defined
by the following loop, which should always be used as a source of
symmetry information in preference to the above space-group names.
They are only intended as comments.
;
_shelx_estimated_absorpt_t_min 0.822
_shelx_estimated_absorpt_t_max 0.989

loop_
_space_group_symop_operation_xyz
'x, y, z'
'-x, -y, -z'

loop_
_atom_site_label
_atom_site_type_symbol
_atom_site_fract_x
_atom_site_fract_y
_atom_site_fract_z
_atom_site_U_iso_or_equiv
_atom_site_adp_type
_atom_site_occupancy
_atom_site_site_symmetry_order
_atom_site_calc_flag
_atom_site_refinement_flags_posn
_atom_site_refinement_flags_adp
Ca1 Ca 0.80812(6) 0.42184(5) 0.33459(4) 0.01549(12) Uani 1 1 d . .
Ca2 Ca 0.75923(6) 0.25930(5) 0.62621(4) 0.01576(12) Uani 1 1 d . .
O1 O 0.9668(2) 0.57423(16) 0.29081(15) 0.0171(4) Uani 1 1 d . .
O2 O 1.0532(2) 0.64444(17) 0.15880(15) 0.0196(4) Uani 1 1 d . .
O3 O 0.6968(2) 0.41483(17) 0.12178(15) 0.0202(4) Uani 1 1 d . .
O4 O 0.7369(2) 0.27661(17) 0.42770(15) 0.0183(4) Uani 1 1 d . .
O5 O 0.6159(2) 0.08133(17) 0.40610(16) 0.0205(4) Uani 1 1 d . .
O6 O 0.5773(2) 0.52981(17) 0.33583(17) 0.0211(4) Uani 1 1 d . .
O7 O 0.3094(2) 0.52451(17) 0.33392(17) 0.0228(4) Uani 1 1 d . .
N1 N 0.5162(3) 0.2699(2) 0.21427(18) 0.0168(4) Uani 1 1 d . .
C1 C 0.9490(3) 0.5755(2) 0.1837(2) 0.0174(5) Uani 1 1 d . .
C2 C 0.7969(3) 0.4894(2) 0.0771(2) 0.0182(5) Uani 1 1 d . .
H2A H 0.7293 0.5424 0.0408 0.022 Uiso 1 1 calc R U
H2B H 0.8341 0.4318 0.0123 0.022 Uiso 1 1 calc R U
C3 C 0.5553(3) 0.3259(2) 0.0381(2) 0.0188(5) Uani 1 1 d . .
C4 C 0.4611(3) 0.2525(2) 0.0841(2) 0.0179(5) Uani 1 1 d . .
C5 C 0.3157(3) 0.1644(3) 0.0037(2) 0.0227(6) Uani 1 1 d . .
H5 H 0.2503 0.1158 0.0347 0.027 Uiso 1 1 calc R U
C6 C 0.2632(3) 0.1452(3) -0.1209(2) 0.0249(6) Uani 1 1 d . .
H6 H 0.1628 0.0846 -0.1747 0.030 Uiso 1 1 calc R U
C7 C 0.3589(3) 0.2156(3) -0.1657(2) 0.0242(6) Uani 1 1 d . .
H7 H 0.3248 0.2018 -0.2512 0.029 Uiso 1 1 calc R U
C8 C 0.5043(3) 0.3060(3) -0.0875(2) 0.0220(6) Uani 1 1 d . .
H8 H 0.5687 0.3541 -0.1193 0.026 Uiso 1 1 calc R U
C9 C 0.6363(3) 0.1680(2) 0.3636(2) 0.0167(5) Uani 1 1 d . .
C10 C 0.5347(3) 0.1453(2) 0.2308(2) 0.0185(5) Uani 1 1 d . .
H10A H 0.5923 0.0986 0.1740 0.022 Uiso 1 1 calc R U
H10B H 0.4217 0.0914 0.2100 0.022 Uiso 1 1 calc R U
C11 C 0.4306(3) 0.4717(3) 0.3177(2) 0.0187(5) Uani 1 1 d . .
C12 C 0.3969(3) 0.3260(2) 0.2765(2) 0.0192(5) Uani 1 1 d . .
H12A H 0.4050 0.3010 0.3493 0.023 Uiso 1 1 calc R U
H12B H 0.2805 0.2899 0.2192 0.023 Uiso 1 1 calc R U
O8 O 0.8908(2) 0.57287(17) 0.55214(16) 0.0170(4) Uani 1 1 d D .
H8A H 0.832(3) 0.544(3) 0.587(2) 0.026 Uiso 1 1 d D U
H8B H 0.874(4) 0.6459(14) 0.561(3) 0.026 Uiso 1 1 d D U
O9 O 0.8832(2) 0.24308(19) 0.19954(17) 0.0242(4) Uani 1 1 d D .
H9A H 0.941(3) 0.199(3) 0.230(3) 0.036 Uiso 1 1 d D U
H9B H 0.884(4) 0.219(3) 0.1265(13) 0.036 Uiso 1 1 d D U
O10 O 0.9796(2) 0.14482(18) 0.60252(17) 0.0213(4) Uani 1 1 d D .
H10C H 0.965(4) 0.0676(13) 0.596(3) 0.032 Uiso 1 1 d D U
H10D H 1.017(4) 0.146(3) 0.5441(19) 0.032 Uiso 1 1 d D U
O11 O 0.4637(2) 0.22918(18) 0.58936(18) 0.0243(4) Uani 1 1 d D .
H11A H 0.434(4) 0.3001(17) 0.606(3) 0.036 Uiso 1 1 d D U
H11B H 0.384(3) 0.172(2) 0.535(2) 0.036 Uiso 1 1 d D U
O12 O 0.6887(2) 0.09062(18) 0.70223(17) 0.0205(4) Uani 1 1 d D .
H12C H 0.745(3) 0.034(2) 0.688(3) 0.031 Uiso 1 1 d D U
H12D H 0.5888(17) 0.050(3) 0.675(3) 0.031 Uiso 1 1 d D U
Cl1 Cl 0.88945(8) 0.87270(6) 0.62726(6) 0.02187(15) Uani 1 1 d . .
O13 O 0.8870(3) 0.1834(2) 0.96209(18) 0.0323(5) Uani 1 1 d D .
H13A H 0.949(3) 0.239(3) 0.949(3) 0.048 Uiso 1 1 d D U
H13B H 0.800(3) 0.145(3) 0.902(2) 0.048 Uiso 1 1 d D U

loop_
_atom_site_aniso_label
_atom_site_aniso_U_11
_atom_site_aniso_U_22
_atom_site_aniso_U_33
_atom_site_aniso_U_23
_atom_site_aniso_U_13
_atom_site_aniso_U_12
Ca1 0.0138(2) 0.0206(3) 0.0126(2) 0.0069(2) 0.00490(18) 0.00152(19)
Ca2 0.0150(2) 0.0195(3) 0.0146(2) 0.0077(2) 0.00591(19) 0.00307(19)
O1 0.0177(9) 0.0203(9) 0.0121(8) 0.0058(7) 0.0045(7) 0.0004(7)
O2 0.0197(9) 0.0230(10) 0.0168(9) 0.0080(8) 0.0078(7) -0.0002(7)
O3 0.0172(9) 0.0266(10) 0.0164(9) 0.0089(8) 0.0052(7) -0.0004(7)
O4 0.0174(9) 0.0239(9) 0.0144(8) 0.0093(8) 0.0044(7) 0.0017(7)
O5 0.0212(9) 0.0214(9) 0.0194(9) 0.0095(8) 0.0054(7) 0.0022(7)
O6 0.0140(9) 0.0220(10) 0.0273(10) 0.0090(8) 0.0069(7) 0.0026(7)
O7 0.0191(9) 0.0252(10) 0.0301(10) 0.0117(8) 0.0139(8) 0.0082(8)
N1 0.0189(11) 0.0202(11) 0.0126(10) 0.0068(9) 0.0064(8) 0.0039(9)
C1 0.0180(12) 0.0189(12) 0.0173(12) 0.0066(10) 0.0076(10) 0.0058(10)
C2 0.0187(12) 0.0237(13) 0.0139(12) 0.0082(10) 0.0076(10) 0.0014(10)
C3 0.0134(12) 0.0245(14) 0.0161(12) 0.0061(11) 0.0032(9) 0.0017(10)
C4 0.0148(12) 0.0230(13) 0.0153(12) 0.0068(10) 0.0040(9) 0.0039(10)
C5 0.0206(13) 0.0247(14) 0.0222(13) 0.0094(12) 0.0060(11) 0.0014(11)
C6 0.0205(14) 0.0260(15) 0.0197(13) 0.0038(11) -0.0001(11) -0.0004(11)
C7 0.0229(14) 0.0317(15) 0.0137(13) 0.0057(11) 0.0031(10) 0.0030(12)
C8 0.0197(13) 0.0292(15) 0.0162(13) 0.0098(11) 0.0043(10) 0.0009(11)
C9 0.0144(12) 0.0204(13) 0.0176(12) 0.0067(10) 0.0086(10) 0.0042(10)
C10 0.0162(12) 0.0187(13) 0.0181(12) 0.0045(10) 0.0046(10) 0.0028(10)
C11 0.0208(13) 0.0249(14) 0.0125(12) 0.0076(10) 0.0068(10) 0.0061(11)
C12 0.0179(12) 0.0240(14) 0.0172(12) 0.0080(11) 0.0076(10) 0.0037(10)
O8 0.0170(9) 0.0193(9) 0.0174(9) 0.0076(8) 0.0080(7) 0.0046(7)
O9 0.0289(11) 0.0307(11) 0.0156(9) 0.0087(9) 0.0081(8) 0.0129(9)
O10 0.0235(10) 0.0221(10) 0.0206(10) 0.0078(9) 0.0097(8) 0.0065(8)
O11 0.0171(10) 0.0230(10) 0.0302(11) 0.0068(9) 0.0063(8) 0.0055(8)
O12 0.0171(9) 0.0222(10) 0.0235(10) 0.0104(8) 0.0066(8) 0.0025(8)
Cl1 0.0219(3) 0.0234(3) 0.0226(3) 0.0105(3) 0.0074(3) 0.0065(3)
O13 0.0319(12) 0.0423(13) 0.0248(11) 0.0158(10) 0.0090(9) 0.0053(10)

loop_
_atom_type_symbol
_atom_type_description
_atom_type_scat_dispersion_real
_atom_type_scat_dispersion_imag
_atom_type_scat_source
C C 0.0033 0.0016 'International Tables Vol C Tables 4.2.6.8 and 6.1.1.4'
H H 0.0000 0.0000 'International Tables Vol C Tables 4.2.6.8 and 6.1.1.4'
N N 0.0061 0.0033 'International Tables Vol C Tables 4.2.6.8 and 6.1.1.4'
O O 0.0106 0.0060 'International Tables Vol C Tables 4.2.6.8 and 6.1.1.4'
Cl Cl 0.1484 0.1585 'International Tables Vol C Tables 4.2.6.8 and 6.1.1.4'
Ca Ca 0.2262 0.3064 'International Tables Vol C Tables 4.2.6.8 and 6.1.1.4'

loop_
_geom_angle_atom_site_label_1
_geom_angle_atom_site_label_2
_geom_angle_atom_site_label_3
_geom_angle
_geom_angle_site_symmetry_1
_geom_angle_site_symmetry_3
O1 Ca1 O4 160.46(6) . .
O1 Ca1 O6 94.18(6) . .
O4 Ca1 O6 99.47(6) . .
O1 Ca1 O9 93.67(7) . .
O4 Ca1 O9 85.05(6) . .
O6 Ca1 O9 139.36(6) . .
O1 Ca1 O3 66.42(6) . .
O4 Ca1 O3 130.65(6) . .
O6 Ca1 O3 75.39(6) . .
O9 Ca1 O3 71.53(6) . .
O1 Ca1 O8 88.89(6) . .
O4 Ca1 O8 80.66(6) . .
O6 Ca1 O8 77.17(6) . .
O9 Ca1 O8 142.81(6) . .
O3 Ca1 O8 141.14(6) . .
O1 Ca1 O8 76.16(6) . 2_766
O4 Ca1 O8 84.70(6) . 2_766
O6 Ca1 O8 145.42(6) . 2_766
O9 Ca1 O8 75.01(6) . 2_766
O3 Ca1 O8 126.99(6) . 2_766
O8 Ca1 O8 69.63(7) . 2_766
O1 Ca1 N1 132.12(6) . .
O4 Ca1 N1 66.82(6) . .
O6 Ca1 N1 66.44(6) . .
O9 Ca1 N1 78.95(7) . .
O3 Ca1 N1 66.40(6) . .
O8 Ca1 N1 124.78(6) . .
O8 Ca1 N1 142.77(6) 2_766 .
O1 Ca1 Ca1 80.88(4) . 2_766
O4 Ca1 Ca1 81.10(4) . 2_766
O6 Ca1 Ca1 111.80(5) . 2_766
O9 Ca1 Ca1 108.81(5) . 2_766
O3 Ca1 Ca1 147.12(5) . 2_766
O8 Ca1 Ca1 35.14(4) . 2_766
O8 Ca1 Ca1 34.49(4) 2_766 2_766
N1 Ca1 Ca1 146.45(5) . 2_766
O11 Ca2 O10 142.58(7) . .
O11 Ca2 O4 92.76(6) . .
O10 Ca2 O4 88.07(6) . .
O11 Ca2 O12 74.93(6) . .
O10 Ca2 O12 79.04(6) . .
O4 Ca2 O12 136.74(6) . .
O11 Ca2 O2 118.49(7) . 2_766
O10 Ca2 O2 82.02(6) . 2_766
O4 Ca2 O2 139.31(6) . 2_766
O12 Ca2 O2 79.81(6) . 2_766
O11 Ca2 O7 73.18(6) . 2_666
O10 Ca2 O7 143.37(6) . 2_666
O4 Ca2 O7 80.78(6) . 2_666
O12 Ca2 O7 131.22(6) . 2_666
O2 Ca2 O7 84.09(6) 2_766 2_666
O11 Ca2 O1 144.51(6) . 2_766
O10 Ca2 O1 72.90(6) . 2_766
O4 Ca2 O1 86.71(6) . 2_766
O12 Ca2 O1 126.90(6) . 2_766
O2 Ca2 O1 52.64(5) 2_766 2_766
O7 Ca2 O1 71.71(6) 2_666 2_766
O11 Ca2 O5 73.00(6) . .
O10 Ca2 O5 78.44(6) . .
O4 Ca2 O5 51.79(6) . .
O12 Ca2 O5 85.06(6) . .
O2 Ca2 O5 157.23(6) 2_766 .
O7 Ca2 O5 118.65(6) 2_666 .
O1 Ca2 O5 129.96(6) 2_766 .
C1 O1 Ca1 124.29(15) . .
C1 O1 Ca2 90.28(14) . 2_766
Ca1 O1 Ca2 143.66(7) . 2_766
C1 O2 Ca2 93.69(14) . 2_766
C3 O3 C2 118.23(18) . .
C3 O3 Ca1 121.85(14) . .
C2 O3 Ca1 119.02(13) . .
C9 O4 Ca1 120.97(15) . .
C9 O4 Ca2 96.06(14) . .
Ca1 O4 Ca2 142.44(8) . .
C9 O5 Ca2 86.98(14) . .
C11 O6 Ca1 122.13(16) . .
C11 O7 Ca2 138.72(16) . 2_666
C4 N1 C12 111.15(19) . .
C4 N1 C10 110.83(19) . .
C12 N1 C10 109.76(19) . .
C4 N1 Ca1 113.42(14) . .
C12 N1 Ca1 106.32(14) . .
C10 N1 Ca1 105.09(14) . .
O2 C1 O1 123.4(2) . .
O2 C1 C2 116.8(2) . .
O1 C1 C2 119.9(2) . .
O2 C1 Ca2 60.07(13) . 2_766
O1 C1 Ca2 63.31(12) . 2_766
C2 C1 Ca2 176.81(17) . 2_766
O3 C2 C1 108.85(19) . .
O3 C2 H2A 109.9 . .
C1 C2 H2A 109.9 . .
O3 C2 H2B 109.9 . .
C1 C2 H2B 109.9 . .
H2A C2 H2B 108.3 . .
O3 C3 C8 123.2(2) . .
O3 C3 C4 117.0(2) . .
C8 C3 C4 119.8(2) . .
C5 C4 C3 118.9(2) . .
C5 C4 N1 120.9(2) . .
C3 C4 N1 120.1(2) . .
C4 C5 C6 121.5(2) . .
C4 C5 H5 119.2 . .
C6 C5 H5 119.2 . .
C7 C6 C5 119.1(2) . .
C7 C6 H6 120.5 . .
C5 C6 H6 120.5 . .
C6 C7 C8 120.9(2) . .
C6 C7 H7 119.5 . .
C8 C7 H7 119.5 . .
C7 C8 C3 119.7(2) . .
C7 C8 H8 120.1 . .
C3 C8 H8 120.1 . .
O5 C9 O4 122.5(2) . .
O5 C9 C10 119.2(2) . .
O4 C9 C10 118.3(2) . .
N1 C10 C9 110.7(2) . .
N1 C10 H10A 109.5 . .
C9 C10 H10A 109.5 . .
N1 C10 H10B 109.5 . .
C9 C10 H10B 109.5 . .
H10A C10 H10B 108.1 . .
O6 C11 O7 125.4(2) . .
O6 C11 C12 117.6(2) . .
O7 C11 C12 117.0(2) . .
N1 C12 C11 112.8(2) . .
N1 C12 H12A 109.0 . .
C11 C12 H12A 109.0 . .
N1 C12 H12B 109.0 . .
C11 C12 H12B 109.0 . .
H12A C12 H12B 107.8 . .
Ca1 O8 Ca1 110.37(7) . 2_766
Ca1 O8 H8A 108(2) . .
Ca1 O8 H8A 106(2) 2_766 .
Ca1 O8 H8B 115(2) . .
Ca1 O8 H8B 112(2) 2_766 .
H8A O8 H8B 105(3) . .
Ca1 O9 H9A 119(2) . .
Ca1 O9 H9B 136(2) . .
H9A O9 H9B 104(3) . .
Ca2 O10 H10C 120(2) . .
Ca2 O10 H10D 116(2) . .
H10C O10 H10D 104(3) . .
Ca2 O11 H11A 111(2) . .
Ca2 O11 H11B 131(2) . .
H11A O11 H11B 109(3) . .
Ca2 O12 H12C 112(2) . .
Ca2 O12 H12D 117(2) . .
H12C O12 H12D 105(3) . .
H13A O13 H13B 113(2) . .

loop_
_geom_bond_atom_site_label_1
_geom_bond_atom_site_label_2
_geom_bond_distance
_geom_bond_site_symmetry_2
Ca1 O1 2.3212(17) .
Ca1 O4 2.3541(17) .
Ca1 O6 2.4044(18) .
Ca1 O9 2.4146(19) .
Ca1 O3 2.4602(17) .
Ca1 O8 2.4892(18) .
Ca1 O8 2.5297(18) 2_766
Ca1 N1 2.582(2) .
Ca1 Ca1 4.1206(10) 2_766
Ca2 O11 2.3721(19) .
Ca2 O10 2.3991(19) .
Ca2 O4 2.4177(17) .
Ca2 O12 2.4257(19) .
Ca2 O2 2.4656(17) 2_766
Ca2 O7 2.4862(18) 2_666
Ca2 O1 2.5367(17) 2_766
Ca2 O5 2.6293(18) .
O1 C1 1.263(3) .
O1 Ca2 2.5366(17) 2_766
O2 C1 1.258(3) .
O2 Ca2 2.4656(17) 2_766
O3 C3 1.378(3) .
O3 C2 1.433(3) .
O4 C9 1.276(3) .
O5 C9 1.248(3) .
O6 C11 1.256(3) .
O7 C11 1.264(3) .
O7 Ca2 2.4862(18) 2_666
N1 C4 1.455(3) .
N1 C12 1.483(3) .
N1 C10 1.493(3) .
C1 C2 1.517(3) .
C1 Ca2 2.839(3) 2_766
C2 H2A 0.9900 .
C2 H2B 0.9900 .
C3 C8 1.395(3) .
C3 C4 1.405(3) .
C4 C5 1.384(3) .
C5 C6 1.386(4) .
C5 H5 0.9500 .
C6 C7 1.381(4) .
C6 H6 0.9500 .
C7 C8 1.388(4) .
C7 H7 0.9500 .
C8 H8 0.9500 .
C9 C10 1.528(3) .
C10 H10A 0.9900 .
C10 H10B 0.9900 .
C11 C12 1.519(4) .
C12 H12A 0.9900 .
C12 H12B 0.9900 .
O8 Ca1 2.5297(18) 2_766
O8 H8A 0.833(10) .
O8 H8B 0.826(10) .
O9 H9A 0.828(10) .
O9 H9B 0.837(10) .
O10 H10C 0.837(10) .
O10 H10D 0.844(10) .
O11 H11A 0.843(10) .
O11 H11B 0.835(10) .
O12 H12C 0.836(10) .
O12 H12D 0.833(10) .
O13 H13A 0.844(10) .
O13 H13B 0.836(10) .
